data_7048304
loop_
_publ_author_name
'Liu, Hui'
'Yuan, Haibin'
'Shi, Xiaochao'

_publ_section_title
;
 Synthesis of nickel and palladium complexes with diarylamido-based
 unsymmetrical pincer ligands and application for norbornene
 polymerization.
;
_journal_issue 2
_journal_name_full 'Dalton transactions (Cambridge, England : 2003)'
_journal_page_first 609
_journal_page_last 617
_journal_paper_doi 10.1039/c8dt04413a
_journal_volume 48
_journal_year 2019
_chemical_formula_sum 'C29 H26 Cl N2 O P Pd'
_chemical_formula_weight 591.34
_space_group_IT_number 14
_space_group_name_Hall '-P 2ybc'
_space_group_name_H-M_alt 'P 1 21/c 1'
_symmetry_cell_setting monoclinic
_symmetry_space_group_name_Hall '-P 2ybc'
_symmetry_space_group_name_H-M 'P 1 21/c 1'
_atom_sites_solution_hydrogens geom
_atom_sites_solution_primary direct
_atom_sites_solution_secondary difmap
_audit_creation_method SHELXL-97
_audit_update_record
;
2018-07-07 deposited with the CCDC.
2018-12-03 downloaded from the CCDC.
;
_cell_angle_alpha 90.00
_cell_angle_beta 112.784(6)
_cell_angle_gamma 90.00
_cell_formula_units_Z 4
_cell_length_a 14.266(8)
_cell_length_b 11.778(6)
_cell_length_c 17.235(9)
_cell_measurement_reflns_used 5957
_cell_measurement_temperature 296(2)
_cell_measurement_theta_max 27.19
_cell_measurement_theta_min 2.32
_cell_volume 2670(2)
_computing_cell_refinement 'Bruker SAINT'
_computing_data_collection 'Bruker APEX2'
_computing_data_reduction 'Bruker SAINT'
_computing_molecular_graphics 'Bruker SHELXTL'
_computing_publication_material 'Bruker SHELXTL'
_computing_structure_refinement 'SHELXL-97 (Sheldrick, 2008)'
_computing_structure_solution 'SHELXS-97 (Sheldrick, 2008)'
_diffrn_ambient_temperature 296(2)
_diffrn_measured_fraction_theta_full 0.997
_diffrn_measured_fraction_theta_max 0.997
_diffrn_measurement_device_type 'Bruker APEX-II CCD'
_diffrn_measurement_method '\f and \w scans'
_diffrn_radiation_monochromator graphite
_diffrn_radiation_source 'fine-focus sealed tube'
_diffrn_radiation_type MoK\a
_diffrn_radiation_wavelength 0.71073
_diffrn_reflns_av_R_equivalents 0.0249
_diffrn_reflns_av_sigmaI/netI 0.0279
_diffrn_reflns_limit_h_max 16
_diffrn_reflns_limit_h_min -16
_diffrn_reflns_limit_k_max 13
_diffrn_reflns_limit_k_min -14
_diffrn_reflns_limit_l_max 19
_diffrn_reflns_limit_l_min -20
_diffrn_reflns_number 13451
_diffrn_reflns_theta_full 25.05
_diffrn_reflns_theta_max 25.05
_diffrn_reflns_theta_min 2.15
_exptl_absorpt_coefficient_mu 0.879
_exptl_absorpt_correction_T_max 0.9741
_exptl_absorpt_correction_T_min 0.9095
_exptl_absorpt_correction_type multi-scan
_exptl_absorpt_process_details sadabs
_exptl_crystal_colour red
_exptl_crystal_density_diffrn 1.471
_exptl_crystal_density_method 'not measured'
_exptl_crystal_description prism
_exptl_crystal_F_000 1200
_exptl_crystal_size_max 0.11
_exptl_crystal_size_mid 0.09
_exptl_crystal_size_min 0.03
_refine_diff_density_max 0.296
_refine_diff_density_min -0.422
_refine_diff_density_rms 0.053
_refine_ls_extinction_method none
_refine_ls_goodness_of_fit_ref 1.047
_refine_ls_hydrogen_treatment constr
_refine_ls_matrix_type full
_refine_ls_number_parameters 318
_refine_ls_number_reflns 4699
_refine_ls_number_restraints 0
_refine_ls_restrained_S_all 1.047
_refine_ls_R_factor_all 0.0333
_refine_ls_R_factor_gt 0.0256
_refine_ls_shift/su_max 0.001
_refine_ls_shift/su_mean 0.000
_refine_ls_structure_factor_coef Fsqd
_refine_ls_weighting_details 'calc w=1/[\s^2^(Fo^2^)+(0.0262P)^2^+1.3261P] where P=(Fo^2^+2Fc^2^)/3'
_refine_ls_weighting_scheme calc
_refine_ls_wR_factor_gt 0.0590
_refine_ls_wR_factor_ref 0.0636
_reflns_number_gt 4010
_reflns_number_total 4699
_reflns_threshold_expression >2sigma(I)
_cod_data_source_file c8dt04413a2.cif
_cod_data_source_block 180703a_0m
_cod_depositor_comments
;
The following automatic conversions were performed:

'_symmetry_cell_setting' value 'Monoclinic' changed to 'monoclinic'
according to
/home/data/users/saulius/crontab/automatic-downloads/rss-feeds/RSC/lib/dictionaries/cif_core.dic
dictionary named 'cif_core.dic' version 2.4.2 from 2011-04-26.

Automatic conversion script
Id: cif_fix_values 4973 2017-02-22 13:04:09Z antanas 

 Adding full bibliography for 7048302--7048305.cif.
;
_cod_original_sg_symbol_H-M P2(1)/c
_cod_database_code 7048304

loop_
_symmetry_equiv_pos_as_xyz
'x, y, z'
'-x, y+1/2, -z+1/2'
'-x, -y, -z'
'x, -y-1/2, z-1/2'

loop_
_atom_site_label
_atom_site_type_symbol
_atom_site_fract_x
_atom_site_fract_y
_atom_site_fract_z
_atom_site_U_iso_or_equiv
_atom_site_adp_type
_atom_site_occupancy
_atom_site_symmetry_multiplicity
_atom_site_calc_flag
_atom_site_refinement_flags
Pd1 Pd 0.221534(14) 0.075162(15) 0.441958(12) 0.03213(7) Uani 1 1 d .
Cl1 Cl 0.13074(6) 0.19130(6) 0.32980(4) 0.05140(19) Uani 1 1 d .
P1 P 0.20602(5) 0.19996(5) 0.53104(4) 0.03234(15) Uani 1 1 d .
C1 C 0.39001(19) -0.0742(2) 0.54455(17) 0.0370(6) Uani 1 1 d .
C2 C 0.4861(2) -0.0702(2) 0.6106(2) 0.0496(7) Uani 1 1 d .
H2 H 0.4967 -0.0205 0.6551 0.060 Uiso 1 1 calc R
C3 C 0.5650(2) -0.1377(3) 0.6113(2) 0.0613(9) Uani 1 1 d .
H3 H 0.6276 -0.1340 0.6564 0.074 Uiso 1 1 calc R
C4 C 0.5517(3) -0.2107(3) 0.5454(3) 0.0666(10) Uani 1 1 d .
H4 H 0.6045 -0.2580 0.5465 0.080 Uiso 1 1 calc R
C5 C 0.4609(3) -0.2133(2) 0.4786(2) 0.0592(9) Uani 1 1 d .
H5 H 0.4529 -0.2613 0.4337 0.071 Uiso 1 1 calc R
C6 C 0.3790(2) -0.1451(2) 0.47594(18) 0.0434(7) Uani 1 1 d .
C7 C 0.2858(2) -0.1487(2) 0.40140(18) 0.0478(7) Uani 1 1 d .
C8 C 0.1643(3) -0.2358(3) 0.2936(2) 0.0863(13) Uani 1 1 d .
H8A H 0.1158 -0.2805 0.3074 0.104 Uiso 1 1 calc R
H8B H 0.1631 -0.2610 0.2397 0.104 Uiso 1 1 calc R
C9 C 0.1387(3) -0.1089(3) 0.2908(2) 0.0647(9) Uani 1 1 d .
C10 C 0.1522(4) -0.0509(3) 0.2177(2) 0.1113(18) Uani 1 1 d .
H10A H 0.1425 0.0294 0.2207 0.167 Uiso 1 1 calc R
H10B H 0.1033 -0.0800 0.1659 0.167 Uiso 1 1 calc R
H10C H 0.2196 -0.0651 0.2202 0.167 Uiso 1 1 calc R
C11 C 0.0350(3) -0.0894(3) 0.2927(3) 0.0935(14) Uani 1 1 d .
H11A H 0.0316 -0.1256 0.3415 0.140 Uiso 1 1 calc R
H11B H -0.0162 -0.1210 0.2429 0.140 Uiso 1 1 calc R
H11C H 0.0235 -0.0094 0.2949 0.140 Uiso 1 1 calc R
C12 C 0.30365(18) 0.0196(2) 0.62228(16) 0.0336(5) Uani 1 1 d .
C13 C 0.3365(2) -0.0504(2) 0.69342(17) 0.0432(6) Uani 1 1 d .
H13 H 0.3690 -0.1185 0.6926 0.052 Uiso 1 1 calc R
C14 C 0.3212(2) -0.0196(3) 0.76459(19) 0.0545(8) Uani 1 1 d .
H14 H 0.3439 -0.0674 0.8112 0.065 Uiso 1 1 calc R
C15 C 0.2731(2) 0.0804(3) 0.76852(19) 0.0571(8) Uani 1 1 d .
H15 H 0.2645 0.1007 0.8175 0.068 Uiso 1 1 calc R
C16 C 0.2382(2) 0.1493(3) 0.69923(18) 0.0490(7) Uani 1 1 d .
H16 H 0.2040 0.2160 0.7006 0.059 Uiso 1 1 calc R
C17 C 0.25364(18) 0.1202(2) 0.62679(16) 0.0360(6) Uani 1 1 d .
C18 C 0.27327(18) 0.3334(2) 0.54787(16) 0.0353(6) Uani 1 1 d .
C19 C 0.3530(2) 0.3582(3) 0.6228(2) 0.0586(8) Uani 1 1 d .
H19 H 0.3715 0.3068 0.6671 0.070 Uiso 1 1 calc R
C20 C 0.4053(3) 0.4592(3) 0.6320(3) 0.0791(11) Uani 1 1 d .
H20 H 0.4583 0.4760 0.6828 0.095 Uiso 1 1 calc R
C21 C 0.3796(3) 0.5345(3) 0.5670(3) 0.0711(10) Uani 1 1 d .
H21 H 0.4154 0.6022 0.5737 0.085 Uiso 1 1 calc R
C22 C 0.3020(2) 0.5112(2) 0.4925(2) 0.0564(8) Uani 1 1 d .
H22 H 0.2850 0.5625 0.4481 0.068 Uiso 1 1 calc R
C23 C 0.2484(2) 0.4106(2) 0.48307(18) 0.0434(6) Uani 1 1 d .
H23 H 0.1948 0.3951 0.4323 0.052 Uiso 1 1 calc R
C24 C 0.07568(18) 0.2354(2) 0.51205(16) 0.0372(6) Uani 1 1 d .
C25 C 0.0494(2) 0.3343(2) 0.5417(2) 0.0512(7) Uani 1 1 d .
H25 H 0.0989 0.3878 0.5696 0.061 Uiso 1 1 calc R
C26 C -0.0510(2) 0.3536(3) 0.5298(2) 0.0682(10) Uani 1 1 d .
H26 H -0.0686 0.4202 0.5500 0.082 Uiso 1 1 calc R
C27 C -0.1242(2) 0.2759(3) 0.4888(2) 0.0724(10) Uani 1 1 d .
H27 H -0.1915 0.2892 0.4813 0.087 Uiso 1 1 calc R
C28 C -0.0988(2) 0.1784(3) 0.4589(2) 0.0707(10) Uani 1 1 d .
H28 H -0.1489 0.1254 0.4310 0.085 Uiso 1 1 calc R
C29 C 0.0004(2) 0.1582(3) 0.4696(2) 0.0540(8) Uani 1 1 d .
H29 H 0.0169 0.0921 0.4482 0.065 Uiso 1 1 calc R
N1 N 0.30880(15) -0.00999(17) 0.54593(13) 0.0354(5) Uani 1 1 d .
N2 N 0.22154(18) -0.06889(17) 0.37071(14) 0.0439(5) Uani 1 1 d .
O2 O 0.2653(2) -0.24762(17) 0.35831(14) 0.0721(7) Uani 1 1 d .

loop_
_atom_site_aniso_label
_atom_site_aniso_U_11
_atom_site_aniso_U_22
_atom_site_aniso_U_33
_atom_site_aniso_U_23
_atom_site_aniso_U_13
_atom_site_aniso_U_12
Pd1 0.03778(12) 0.02853(11) 0.02827(11) 0.00152(8) 0.01081(9) 0.00257(8)
Cl1 0.0676(5) 0.0407(4) 0.0360(4) 0.0086(3) 0.0092(3) 0.0090(3)
P1 0.0339(3) 0.0308(3) 0.0318(4) 0.0010(3) 0.0122(3) 0.0021(3)
C1 0.0391(14) 0.0308(13) 0.0438(16) 0.0095(12) 0.0189(12) 0.0045(11)
C2 0.0387(15) 0.0535(17) 0.0556(19) 0.0089(15) 0.0171(14) 0.0050(13)
C3 0.0398(17) 0.068(2) 0.076(2) 0.023(2) 0.0232(16) 0.0114(15)
C4 0.058(2) 0.059(2) 0.097(3) 0.023(2) 0.047(2) 0.0234(17)
C5 0.075(2) 0.0431(17) 0.076(2) 0.0102(16) 0.046(2) 0.0151(16)
C6 0.0529(17) 0.0334(14) 0.0503(17) 0.0078(13) 0.0270(14) 0.0090(12)
C7 0.075(2) 0.0324(14) 0.0414(16) -0.0017(13) 0.0283(15) 0.0050(14)
C8 0.126(4) 0.0457(19) 0.058(2) -0.0159(17) 0.003(2) 0.009(2)
C9 0.099(3) 0.0401(16) 0.0372(17) -0.0103(14) 0.0063(17) 0.0007(17)
C10 0.208(6) 0.071(3) 0.044(2) -0.003(2) 0.036(3) 0.015(3)
C11 0.071(3) 0.067(2) 0.103(3) -0.026(2) -0.010(2) -0.012(2)
C12 0.0298(13) 0.0370(14) 0.0317(14) 0.0010(11) 0.0093(11) -0.0038(10)
C13 0.0448(16) 0.0435(15) 0.0393(16) 0.0112(13) 0.0142(13) 0.0037(12)
C14 0.0568(19) 0.064(2) 0.0401(17) 0.0190(15) 0.0162(15) 0.0013(16)
C15 0.070(2) 0.071(2) 0.0373(17) 0.0061(16) 0.0284(16) 0.0039(17)
C16 0.0583(18) 0.0514(17) 0.0408(17) 0.0013(14) 0.0230(14) 0.0030(14)
C17 0.0387(14) 0.0370(13) 0.0324(14) 0.0003(11) 0.0138(12) -0.0029(11)
C18 0.0342(13) 0.0340(13) 0.0411(15) -0.0023(12) 0.0183(12) 0.0008(11)
C19 0.0494(18) 0.0585(19) 0.055(2) 0.0079(16) 0.0061(15) -0.0106(15)
C20 0.059(2) 0.083(3) 0.073(3) -0.004(2) 0.0016(19) -0.0318(19)
C21 0.069(2) 0.055(2) 0.092(3) -0.006(2) 0.034(2) -0.0293(18)
C22 0.074(2) 0.0425(17) 0.064(2) 0.0019(16) 0.0389(19) -0.0049(15)
C23 0.0539(17) 0.0371(15) 0.0418(16) -0.0032(13) 0.0214(14) 0.0004(12)
C24 0.0345(14) 0.0384(14) 0.0386(15) 0.0046(12) 0.0140(12) 0.0022(11)
C25 0.0463(16) 0.0486(17) 0.061(2) -0.0061(15) 0.0239(15) 0.0024(13)
C26 0.058(2) 0.067(2) 0.092(3) 0.004(2) 0.042(2) 0.0164(18)
C27 0.0396(18) 0.090(3) 0.092(3) 0.020(2) 0.0295(19) 0.0074(18)
C28 0.0426(18) 0.078(2) 0.087(3) 0.001(2) 0.0204(18) -0.0190(17)
C29 0.0451(17) 0.0471(17) 0.069(2) -0.0033(15) 0.0210(16) -0.0081(13)
N1 0.0381(12) 0.0355(11) 0.0320(12) 0.0034(9) 0.0127(10) 0.0060(9)
N2 0.0610(15) 0.0335(12) 0.0341(13) -0.0023(10) 0.0152(11) 0.0019(11)
O2 0.1094(19) 0.0367(11) 0.0563(14) -0.0121(10) 0.0167(14) 0.0161(12)

loop_
_atom_type_symbol
_atom_type_description
_atom_type_scat_dispersion_real
_atom_type_scat_dispersion_imag
_atom_type_scat_source
C C 0.0033 0.0016 'International Tables Vol C Tables 4.2.6.8 and 6.1.1.4'
H H 0.0000 0.0000 'International Tables Vol C Tables 4.2.6.8 and 6.1.1.4'
N N 0.0061 0.0033 'International Tables Vol C Tables 4.2.6.8 and 6.1.1.4'
O O 0.0106 0.0060 'International Tables Vol C Tables 4.2.6.8 and 6.1.1.4'
P P 0.1023 0.0942 'International Tables Vol C Tables 4.2.6.8 and 6.1.1.4'
Cl Cl 0.1484 0.1585 'International Tables Vol C Tables 4.2.6.8 and 6.1.1.4'
Pd Pd -0.9988 1.0072 'International Tables Vol C Tables 4.2.6.8 and 6.1.1.4'

loop_
_geom_angle_atom_site_label_1
_geom_angle_atom_site_label_2
_geom_angle_atom_site_label_3
_geom_angle
N1 Pd1 N2 88.73(9)
N1 Pd1 P1 84.61(7)
N2 Pd1 P1 166.98(6)
N1 Pd1 Cl1 173.56(6)
N2 Pd1 Cl1 96.68(7)
P1 Pd1 Cl1 90.74(5)
C17 P1 C18 108.70(12)
C17 P1 C24 106.54(12)
C18 P1 C24 105.86(12)
C17 P1 Pd1 100.86(9)
C18 P1 Pd1 120.24(8)
C24 P1 Pd1 113.76(9)
N1 C1 C2 121.8(3)
N1 C1 C6 121.0(2)
C2 C1 C6 117.2(2)
C3 C2 C1 121.9(3)
C3 C2 H2 119.1
C1 C2 H2 119.1
C2 C3 C4 120.2(3)
C2 C3 H3 119.9
C4 C3 H3 119.9
C5 C4 C3 119.5(3)
C5 C4 H4 120.2
C3 C4 H4 120.2
C4 C5 C6 121.6(3)
C4 C5 H5 119.2
C6 C5 H5 119.2
C5 C6 C1 119.5(3)
C5 C6 C7 118.7(3)
C1 C6 C7 121.9(2)
N2 C7 O2 116.1(3)
N2 C7 C6 127.7(3)
O2 C7 C6 116.2(2)
O2 C8 C9 105.8(3)
O2 C8 H8A 110.6
C9 C8 H8A 110.6
O2 C8 H8B 110.6
C9 C8 H8B 110.6
H8A C8 H8B 108.7
N2 C9 C10 108.2(3)
N2 C9 C11 111.3(3)
C10 C9 C11 113.1(3)
N2 C9 C8 100.6(3)
C10 C9 C8 111.2(3)
C11 C9 C8 111.8(3)
C9 C10 H10A 109.5
C9 C10 H10B 109.5
H10A C10 H10B 109.5
C9 C10 H10C 109.5
H10A C10 H10C 109.5
H10B C10 H10C 109.5
C9 C11 H11A 109.5
C9 C11 H11B 109.5
H11A C11 H11B 109.5
C9 C11 H11C 109.5
H11A C11 H11C 109.5
H11B C11 H11C 109.5
N1 C12 C13 124.0(2)
N1 C12 C17 118.6(2)
C13 C12 C17 117.0(2)
C14 C13 C12 120.8(3)
C14 C13 H13 119.6
C12 C13 H13 119.6
C13 C14 C15 121.6(3)
C13 C14 H14 119.2
C15 C14 H14 119.2
C16 C15 C14 119.0(3)
C16 C15 H15 120.5
C14 C15 H15 120.5
C15 C16 C17 120.4(3)
C15 C16 H16 119.8
C17 C16 H16 119.8
C16 C17 C12 121.3(2)
C16 C17 P1 124.3(2)
C12 C17 P1 114.36(19)
C23 C18 C19 118.6(3)
C23 C18 P1 119.4(2)
C19 C18 P1 121.9(2)
C20 C19 C18 120.2(3)
C20 C19 H19 119.9
C18 C19 H19 119.9
C21 C20 C19 120.3(3)
C21 C20 H20 119.8
C19 C20 H20 119.8
C22 C21 C20 120.4(3)
C22 C21 H21 119.8
C20 C21 H21 119.8
C21 C22 C23 119.6(3)
C21 C22 H22 120.2
C23 C22 H22 120.2
C18 C23 C22 120.8(3)
C18 C23 H23 119.6
C22 C23 H23 119.6
C25 C24 C29 119.0(2)
C25 C24 P1 122.4(2)
C29 C24 P1 118.5(2)
C24 C25 C26 119.9(3)
C24 C25 H25 120.1
C26 C25 H25 120.1
C27 C26 C25 120.5(3)
C27 C26 H26 119.8
C25 C26 H26 119.8
C26 C27 C28 119.9(3)
C26 C27 H27 120.0
C28 C27 H27 120.0
C27 C28 C29 120.4(3)
C27 C28 H28 119.8
C29 C28 H28 119.8
C28 C29 C24 120.4(3)
C28 C29 H29 119.8
C24 C29 H29 119.8
C12 N1 C1 120.1(2)
C12 N1 Pd1 118.50(16)
C1 N1 Pd1 119.24(17)
C7 N2 C9 109.4(2)
C7 N2 Pd1 121.13(19)
C9 N2 Pd1 127.82(19)
C7 O2 C8 106.2(2)

loop_
_geom_bond_atom_site_label_1
_geom_bond_atom_site_label_2
_geom_bond_distance
Pd1 N1 2.010(2)
Pd1 N2 2.095(2)
Pd1 P1 2.1977(10)
Pd1 Cl1 2.3123(10)
P1 C17 1.788(3)
P1 C18 1.805(3)
P1 C24 1.808(3)
C1 N1 1.391(3)
C1 C2 1.403(4)
C1 C6 1.407(4)
C2 C3 1.374(4)
C2 H2 0.9300
C3 C4 1.379(5)
C3 H3 0.9300
C4 C5 1.359(5)
C4 H4 0.9300
C5 C6 1.403(4)
C5 H5 0.9300
C6 C7 1.449(4)
C7 N2 1.276(3)
C7 O2 1.351(3)
C8 O2 1.447(4)
C8 C9 1.535(4)
C8 H8A 0.9700
C8 H8B 0.9700
C9 N2 1.502(4)
C9 C10 1.510(5)
C9 C11 1.510(5)
C10 H10A 0.9600
C10 H10B 0.9600
C10 H10C 0.9600
C11 H11A 0.9600
C11 H11B 0.9600
C11 H11C 0.9600
C12 N1 1.390(3)
C12 C13 1.399(4)
C12 C17 1.401(4)
C13 C14 1.375(4)
C13 H13 0.9300
C14 C15 1.377(4)
C14 H14 0.9300
C15 C16 1.369(4)
C15 H15 0.9300
C16 C17 1.392(4)
C16 H16 0.9300
C18 C23 1.376(4)
C18 C19 1.382(4)
C19 C20 1.380(4)
C19 H19 0.9300
C20 C21 1.362(5)
C20 H20 0.9300
C21 C22 1.360(5)
C21 H21 0.9300
C22 C23 1.385(4)
C22 H22 0.9300
C23 H23 0.9300
C24 C25 1.381(4)
C24 C29 1.381(4)
C25 C26 1.384(4)
C25 H25 0.9300
C26 C27 1.363(5)
C26 H26 0.9300
C27 C28 1.364(5)
C27 H27 0.9300
C28 C29 1.376(4)
C28 H28 0.9300
C29 H29 0.9300

loop_
_geom_torsion_atom_site_label_1
_geom_torsion_atom_site_label_2
_geom_torsion_atom_site_label_3
_geom_torsion_atom_site_label_4
_geom_torsion
N1 Pd1 P1 C17 -13.71(10)
N2 Pd1 P1 C17 45.9(3)
Cl1 Pd1 P1 C17 170.76(8)
N1 Pd1 P1 C18 105.60(12)
N2 Pd1 P1 C18 165.2(3)
Cl1 Pd1 P1 C18 -69.93(11)
N1 Pd1 P1 C24 -127.37(11)
N2 Pd1 P1 C24 -67.8(3)
Cl1 Pd1 P1 C24 57.10(9)
N1 C1 C2 C3 176.7(3)
C6 C1 C2 C3 -3.9(4)
C1 C2 C3 C4 1.0(5)
C2 C3 C4 C5 1.8(5)
C3 C4 C5 C6 -1.6(5)
C4 C5 C6 C1 -1.4(4)
C4 C5 C6 C7 177.6(3)
N1 C1 C6 C5 -176.6(2)
C2 C1 C6 C5 4.0(4)
N1 C1 C6 C7 4.5(4)
C2 C1 C6 C7 -174.9(2)
C5 C6 C7 N2 -149.3(3)
C1 C6 C7 N2 29.6(4)
C5 C6 C7 O2 29.3(4)
C1 C6 C7 O2 -151.8(3)
O2 C8 C9 N2 -13.1(4)
O2 C8 C9 C10 101.4(4)
O2 C8 C9 C11 -131.2(3)
N1 C12 C13 C14 -174.5(2)
C17 C12 C13 C14 -1.0(4)
C12 C13 C14 C15 0.2(4)
C13 C14 C15 C16 1.2(5)
C14 C15 C16 C17 -1.7(5)
C15 C16 C17 C12 0.9(4)
C15 C16 C17 P1 176.7(2)
N1 C12 C17 C16 174.3(2)
C13 C12 C17 C16 0.5(4)
N1 C12 C17 P1 -1.9(3)
C13 C12 C17 P1 -175.73(19)
C18 P1 C17 C16 69.0(3)
C24 P1 C17 C16 -44.6(3)
Pd1 P1 C17 C16 -163.7(2)
C18 P1 C17 C12 -114.87(19)
C24 P1 C17 C12 131.46(19)
Pd1 P1 C17 C12 12.45(19)
C17 P1 C18 C23 -178.8(2)
C24 P1 C18 C23 -64.7(2)
Pd1 P1 C18 C23 65.9(2)
C17 P1 C18 C19 4.6(3)
C24 P1 C18 C19 118.8(2)
Pd1 P1 C18 C19 -110.7(2)
C23 C18 C19 C20 0.7(5)
P1 C18 C19 C20 177.3(3)
C18 C19 C20 C21 -0.9(6)
C19 C20 C21 C22 0.3(6)
C20 C21 C22 C23 0.5(5)
C19 C18 C23 C22 0.0(4)
P1 C18 C23 C22 -176.6(2)
C21 C22 C23 C18 -0.7(4)
C17 P1 C24 C25 90.6(3)
C18 P1 C24 C25 -25.0(3)
Pd1 P1 C24 C25 -159.1(2)
C17 P1 C24 C29 -86.3(2)
C18 P1 C24 C29 158.1(2)
Pd1 P1 C24 C29 23.9(2)
C29 C24 C25 C26 1.0(4)
P1 C24 C25 C26 -175.9(2)
C24 C25 C26 C27 -0.2(5)
C25 C26 C27 C28 -0.3(6)
C26 C27 C28 C29 -0.1(6)
C27 C28 C29 C24 1.0(5)
C25 C24 C29 C28 -1.5(4)
P1 C24 C29 C28 175.6(3)
C13 C12 N1 C1 -35.4(4)
C17 C12 N1 C1 151.2(2)
C13 C12 N1 Pd1 161.3(2)
C17 C12 N1 Pd1 -12.0(3)
C2 C1 N1 C12 -28.3(4)
C6 C1 N1 C12 152.4(2)
C2 C1 N1 Pd1 134.8(2)
C6 C1 N1 Pd1 -44.5(3)
N2 Pd1 N1 C12 -152.67(18)
P1 Pd1 N1 C12 16.12(17)
Cl1 Pd1 N1 C12 60.1(6)
N2 Pd1 N1 C1 43.92(19)
P1 Pd1 N1 C1 -147.28(18)
Cl1 Pd1 N1 C1 -103.3(5)
O2 C7 N2 C9 -1.1(4)
C6 C7 N2 C9 177.5(3)
O2 C7 N2 Pd1 165.48(19)
C6 C7 N2 Pd1 -15.9(4)
C10 C9 N2 C7 -107.7(3)
C11 C9 N2 C7 127.5(3)
C8 C9 N2 C7 9.0(4)
C10 C9 N2 Pd1 86.9(3)
C11 C9 N2 Pd1 -38.0(4)
C8 C9 N2 Pd1 -156.5(2)
N1 Pd1 N2 C7 -15.8(2)
P1 Pd1 N2 C7 -75.0(4)
Cl1 Pd1 N2 C7 160.7(2)
N1 Pd1 N2 C9 148.1(2)
P1 Pd1 N2 C9 88.9(4)
Cl1 Pd1 N2 C9 -35.4(2)
N2 C7 O2 C8 -8.0(4)
C6 C7 O2 C8 173.2(3)
C9 C8 O2 C7 13.1(4)
